data_7054857
loop_
_publ_author_name
'Ortu, Fabrizio'
'Fowler, Jonathan M.'
'Burton, Matthew'
'Formanuik, Alasdair'
'Mills, David P.'

_publ_section_title
;
 A structural investigation of heteroleptic lanthanide substituted
 cyclopentadienyl complexes
;
_journal_issue 10
_journal_name_full 'New J. Chem.'
_journal_page_first 7633
_journal_paper_doi 10.1039/C5NJ00761E
_journal_volume 39
_journal_year 2015
_chemical_formula_moiety 'C32 H66 Ce I O Si6'
_chemical_formula_sum 'C32 H66 Ce I O Si6'
_chemical_formula_weight 902.40
_space_group_crystal_system monoclinic
_space_group_IT_number 14
_space_group_name_Hall '-P 2ybc'
_space_group_name_H-M_alt 'P 1 21/c 1'
_symmetry_space_group_name_Hall '-P 2ybc'
_symmetry_space_group_name_H-M 'P 1 21/c 1'
_atom_sites_solution_hydrogens geom
_audit_creation_date 2015-04-23
_audit_creation_method
;
Olex2 1.2
(compiled 2015.01.26 svn.r3150 for OlexSys, GUI svn.r4998)
;
_audit_update_record
;
2015-05-01 deposited with the CCDC.
2015-05-12 downloaded from the CCDC.
;
_cell_angle_alpha 90
_cell_angle_beta 92.959(2)
_cell_angle_gamma 90
_cell_formula_units_Z 4
_cell_length_a 16.9173(4)
_cell_length_b 13.0450(3)
_cell_length_c 20.6985(6)
_cell_measurement_reflns_used 6489
_cell_measurement_temperature 150.00(10)
_cell_measurement_theta_max 28.7530
_cell_measurement_theta_min 3.5460
_cell_volume 4561.8(2)
_computing_cell_refinement
;
CrysAlisPro, Agilent Technologies,
Version 1.171.36.32 (release 02-08-2013 CrysAlis171 .NET)
(compiled Aug  2 2013,16:46:58)
;
_computing_data_collection
;
CrysAlisPro, Agilent Technologies,
Version 1.171.36.32 (release 02-08-2013 CrysAlis171 .NET)
(compiled Aug  2 2013,16:46:58)
;
_computing_data_reduction
;
CrysAlisPro, Agilent Technologies,
Version 1.171.36.32 (release 02-08-2013 CrysAlis171 .NET)
(compiled Aug  2 2013,16:46:58)
;
_computing_molecular_graphics 'Olex2 (Dolomanov et al., 2009)'
_computing_publication_material 'Olex2 (Dolomanov et al., 2009)'
_computing_structure_refinement 'ShelXL (Sheldrick, 2015)'
_computing_structure_solution 'ShelXS (Sheldrick, 2008)'
_diffrn_ambient_temperature 150.00(10)
_diffrn_detector_area_resol_mean 8.0714
_diffrn_measured_fraction_theta_full 0.998
_diffrn_measured_fraction_theta_max 0.998
_diffrn_measurement_details
;
  1 omega  -95.00  -47.00   1.0000    1.0000
omega____ theta____ kappa____ phi______ frames
    -      -18.3571  178.0000  -30.0000 48

  2 omega    0.00   92.00   1.0000    1.0000
omega____ theta____ kappa____ phi______ frames
    -       19.4509   37.0000 -150.0000 92

  3 omega   -8.00   91.00   1.0000    1.0000
omega____ theta____ kappa____ phi______ frames
    -       19.4509   19.0000  -30.0000 99
;
_diffrn_measurement_device_type 'SuperNova, Single source at offset, Eos'
_diffrn_measurement_method '\w scans'
_diffrn_orient_matrix_UB_11 0.0135128000
_diffrn_orient_matrix_UB_12 0.0057355000
_diffrn_orient_matrix_UB_13 -0.0316744000
_diffrn_orient_matrix_UB_21 -0.0375588000
_diffrn_orient_matrix_UB_22 0.0195924000
_diffrn_orient_matrix_UB_23 -0.0106868000
_diffrn_orient_matrix_UB_31 0.0130355000
_diffrn_orient_matrix_UB_32 0.0503834000
_diffrn_orient_matrix_UB_33 0.0077511000
_diffrn_radiation_monochromator mirror
_diffrn_radiation_type MoK\a
_diffrn_radiation_wavelength 0.71073
_diffrn_reflns_av_R_equivalents 0.0451
_diffrn_reflns_av_unetI/netI 0.0710
_diffrn_reflns_laue_measured_fraction_full 0.998
_diffrn_reflns_laue_measured_fraction_max 0.998
_diffrn_reflns_limit_h_max 20
_diffrn_reflns_limit_h_min -20
_diffrn_reflns_limit_k_max 15
_diffrn_reflns_limit_k_min -15
_diffrn_reflns_limit_l_max 12
_diffrn_reflns_limit_l_min -24
_diffrn_reflns_number 18836
_diffrn_reflns_point_group_measured_fraction_full 0.998
_diffrn_reflns_point_group_measured_fraction_max 0.998
_diffrn_reflns_theta_full 25.350
_diffrn_reflns_theta_max 25.349
_diffrn_reflns_theta_min 3.344
_diffrn_source 'SuperNova (Mo) X-ray Source'
_exptl_absorpt_coefficient_mu 1.853
_exptl_absorpt_correction_T_max 1.000
_exptl_absorpt_correction_T_min 0.691
_exptl_absorpt_correction_type gaussian
_exptl_absorpt_process_details
;
CrysAlisPro, Agilent Technologies,
Version 1.171.36.32 (release 02-08-2013 CrysAlis171 .NET)
(compiled Aug  2 2013,16:46:58)
Numerical absorption correction based on gaussian integration over
            a multifaceted crystal model
;
_exptl_crystal_colour orange
_exptl_crystal_density_diffrn 1.314
_exptl_crystal_description block
_exptl_crystal_F_000 1844
_exptl_crystal_size_max 0.4083
_exptl_crystal_size_mid 0.2954
_exptl_crystal_size_min 0.2094
_refine_diff_density_max 0.735
_refine_diff_density_min -0.781
_refine_diff_density_rms 0.112
_refine_ls_extinction_method none
_refine_ls_goodness_of_fit_ref 1.024
_refine_ls_hydrogen_treatment constr
_refine_ls_matrix_type full
_refine_ls_number_parameters 388
_refine_ls_number_reflns 8343
_refine_ls_number_restraints 18
_refine_ls_restrained_S_all 1.035
_refine_ls_R_factor_all 0.0570
_refine_ls_R_factor_gt 0.0416
_refine_ls_shift/su_max 0.003
_refine_ls_shift/su_mean 0.000
_refine_ls_structure_factor_coef Fsqd
_refine_ls_weighting_details 'w=1/[\s^2^(Fo^2^)+(0.0224P)^2^] where P=(Fo^2^+2Fc^2^)/3'
_refine_ls_weighting_scheme calc
_refine_ls_wR_factor_gt 0.0725
_refine_ls_wR_factor_ref 0.0802
_reflns_Friedel_coverage 0.000
_reflns_number_gt 6679
_reflns_number_total 8343
_reflns_threshold_expression 'I > 2\s(I)'
_cod_data_source_file c5nj00761e2.cif
_cod_data_source_block 5
_cod_depositor_comments 'Adding full bibliography for 7054851--7054858.cif.'
_cod_database_code 7054857
_manchester_internal_coll_name adpm110
_manchester_internal_coll_client FO/DPM
_manchester_internal_coll_type custom
_manchester_internal_coll_frame_time 1s
_manchester_internal_coll_frame_width 1
_manchester_internal_coll_frame_method '\w scans'
_manchester_internal_coll_user FO
_manchester_internal_coll_date 05/12/2014
_manchester_internal_process_user FO
_manchester_internal_process_date 12/12/2014
_manchester_internal_solution_user FO
_manchester_internal_solution_date 12/12/2014
_manchester_internal_refinement_user FO
_manchester_internal_refinement_date 23/04/2015
_chemical_oxdiff_formula 'C30 H60 Si6 Ce I O'
_shelx_space_group_comment
;
The symmetry employed for this shelxl refinement is uniquely defined
by the following loop, which should always be used as a source of
symmetry information in preference to the above space-group names.
They are only intended as comments.
;
_reflns_odcompleteness_completeness 99.70
_reflns_odcompleteness_iscentric 1
_reflns_odcompleteness_theta 26.32
_olex2_refinement_description
;
1. Fixed Uiso
 At 1.2 times of:
  All C(H) groups, All C(H,H) groups
 At 1.5 times of:
  All C(H,H,H) groups
2. Uiso/Uaniso restraints and constraints
Si3 \\sim C12 \\sim C13 \\sim C14: within 2A with sigma of 0.004 and sigma for
terminal atoms of 0.008
3.a Secondary CH2 refined with riding coordinates:
 C29(H29A,H29B), C30(H30A,H30B), C31(H31A,H31B), C32(H32A,H32B)
3.b Aromatic/amide H refined with riding coordinates:
 C3(H3), C5(H5), C17(H17), C19(H19)
3.c Idealised Me refined as rotating group:
 C6(H6A,H6B,H6C), C7(H7A,H7B,H7C), C8(H8A,H8B,H8C), C9(H9A,H9B,H9C), C10(H10A,
 H10B,H10C), C11(H11A,H11B,H11C), C12(H12A,H12B,H12C), C13(H13A,H13B,H13C),
 C14(H14A,H14B,H14C), C20(H20A,H20B,H20C), C21(H21A,H21B,H21C), C22(H22A,H22B,
 H22C), C23(H23A,H23B,H23C), C24(H24A,H24B,H24C), C25(H25A,H25B,H25C), C26(H26A,
 H26B,H26C), C27(H27A,H27B,H27C), C28(H28A,H28B,H28C)
;
_shelx_shelxl_version_number 2014/7
_olex2_submission_special_instructions 'No special instructions were received'

loop_
_space_group_symop_operation_xyz
'x, y, z'
'-x, y+1/2, -z+1/2'
'-x, -y, -z'
'x, -y-1/2, z-1/2'

loop_
_atom_site_label
_atom_site_type_symbol
_atom_site_fract_x
_atom_site_fract_y
_atom_site_fract_z
_atom_site_U_iso_or_equiv
_atom_site_adp_type
_atom_site_occupancy
_atom_site_site_symmetry_order
_atom_site_calc_flag
_atom_site_refinement_flags_posn
_atom_site_refinement_flags_adp
Ce1 Ce 0.78080(2) 0.96151(2) 0.21453(2) 0.01870(8) Uani 1 1 d . .
I1 I 0.87913(2) 1.15486(2) 0.25246(2) 0.03138(10) Uani 1 1 d . .
Si1 Si 0.69505(8) 1.24235(9) 0.12716(7) 0.0311(3) Uani 1 1 d . .
Si2 Si 0.81841(8) 1.05488(10) 0.02366(7) 0.0291(3) Uani 1 1 d . .
Si3 Si 0.55381(8) 0.85160(11) 0.12371(8) 0.0424(4) Uani 1 1 d . U
Si4 Si 0.88570(8) 0.95446(9) 0.40847(7) 0.0293(3) Uani 1 1 d . .
Si5 Si 0.65524(8) 0.99749(10) 0.37810(7) 0.0302(3) Uani 1 1 d . .
Si6 Si 0.75942(9) 0.63645(10) 0.24666(8) 0.0366(4) Uani 1 1 d . .
O1 O 0.90084(17) 0.8855(2) 0.16878(15) 0.0282(8) Uani 1 1 d . .
C1 C 0.7027(2) 1.0984(3) 0.1273(2) 0.0220(10) Uani 1 1 d . .
C2 C 0.7453(2) 1.0302(3) 0.0867(2) 0.0227(10) Uani 1 1 d . .
C3 C 0.7069(2) 0.9330(3) 0.0915(2) 0.0238(10) Uani 1 1 d . .
H3 H 0.7225 0.8741 0.0702 0.029 Uiso 1 1 calc R .
C4 C 0.6429(2) 0.9371(3) 0.1321(2) 0.0253(11) Uani 1 1 d . .
C5 C 0.6428(2) 1.0403(3) 0.1544(2) 0.0248(11) Uani 1 1 d . .
H5 H 0.6075 1.0661 0.1833 0.030 Uiso 1 1 calc R .
C6 C 0.6140(3) 1.2726(4) 0.0648(3) 0.0477(15) Uani 1 1 d . .
H6A H 0.6285 1.2480 0.0234 0.072 Uiso 1 1 calc GR .
H6B H 0.6061 1.3455 0.0628 0.072 Uiso 1 1 calc GR .
H6C H 0.5659 1.2399 0.0764 0.072 Uiso 1 1 calc GR .
C7 C 0.7853(3) 1.3161(3) 0.1073(3) 0.0402(14) Uani 1 1 d . .
H7A H 0.8256 1.3070 0.1411 0.060 Uiso 1 1 calc GR .
H7B H 0.7723 1.3876 0.1033 0.060 Uiso 1 1 calc GR .
H7C H 0.8042 1.2917 0.0671 0.060 Uiso 1 1 calc GR .
C8 C 0.6612(3) 1.2890(3) 0.2063(3) 0.0426(14) Uani 1 1 d . .
H8A H 0.6169 1.2488 0.2186 0.064 Uiso 1 1 calc GR .
H8B H 0.6457 1.3596 0.2024 0.064 Uiso 1 1 calc GR .
H8C H 0.7036 1.2826 0.2387 0.064 Uiso 1 1 calc GR .
C9 C 0.7714(3) 1.1406(3) -0.0400(2) 0.0400(13) Uani 1 1 d . .
H9A H 0.7255 1.1075 -0.0596 0.060 Uiso 1 1 calc GR .
H9B H 0.8086 1.1544 -0.0724 0.060 Uiso 1 1 calc GR .
H9C H 0.7560 1.2039 -0.0206 0.060 Uiso 1 1 calc GR .
C10 C 0.8394(3) 0.9306(4) -0.0174(3) 0.0482(15) Uani 1 1 d . .
H10A H 0.8648 0.8843 0.0132 0.072 Uiso 1 1 calc GR .
H10B H 0.8736 0.9427 -0.0522 0.072 Uiso 1 1 calc GR .
H10C H 0.7907 0.9010 -0.0342 0.072 Uiso 1 1 calc GR .
C11 C 0.9139(3) 1.1099(4) 0.0563(3) 0.0434(14) Uani 1 1 d . .
H11A H 0.9050 1.1777 0.0724 0.065 Uiso 1 1 calc GR .
H11B H 0.9506 1.1128 0.0226 0.065 Uiso 1 1 calc GR .
H11C H 0.9351 1.0674 0.0909 0.065 Uiso 1 1 calc GR .
C12 C 0.4686(3) 0.9360(4) 0.1068(4) 0.083(2) Uani 1 1 d . U
H12A H 0.4638 0.9828 0.1421 0.124 Uiso 1 1 calc GR .
H12B H 0.4214 0.8956 0.1014 0.124 Uiso 1 1 calc GR .
H12C H 0.4762 0.9740 0.0678 0.124 Uiso 1 1 calc GR .
C13 C 0.5321(3) 0.7663(4) 0.1940(3) 0.0671(18) Uani 1 1 d . U
H13A H 0.5769 0.7228 0.2040 0.101 Uiso 1 1 calc GR .
H13B H 0.4865 0.7249 0.1829 0.101 Uiso 1 1 calc GR .
H13C H 0.5219 0.8078 0.2310 0.101 Uiso 1 1 calc GR .
C14 C 0.5656(3) 0.7653(4) 0.0538(3) 0.0535(15) Uani 1 1 d . U
H14A H 0.5720 0.8055 0.0155 0.080 Uiso 1 1 calc GR .
H14B H 0.5194 0.7228 0.0477 0.080 Uiso 1 1 calc GR .
H14C H 0.6114 0.7229 0.0618 0.080 Uiso 1 1 calc GR .
C15 C 0.8125(3) 0.9038(3) 0.3448(2) 0.0222(10) Uani 1 1 d . .
C16 C 0.7277(3) 0.9149(3) 0.3358(2) 0.0232(10) Uani 1 1 d . .
C17 C 0.7015(3) 0.8338(3) 0.2950(2) 0.0261(11) Uani 1 1 d . .
H17 H 0.6489 0.8228 0.2816 0.031 Uiso 1 1 calc R .
C18 C 0.7655(3) 0.7710(3) 0.2770(2) 0.0255(11) Uani 1 1 d . .
C19 C 0.8329(3) 0.8167(3) 0.3090(2) 0.0260(11) Uani 1 1 d . .
H19 H 0.8843 0.7921 0.3067 0.031 Uiso 1 1 calc R .
C20 C 0.8828(3) 0.8640(4) 0.4785(3) 0.0532(16) Uani 1 1 d . .
H20A H 0.8295 0.8591 0.4922 0.080 Uiso 1 1 calc GR .
H20B H 0.9167 0.8889 0.5136 0.080 Uiso 1 1 calc GR .
H20C H 0.9005 0.7975 0.4656 0.080 Uiso 1 1 calc GR .
C21 C 0.9879(3) 0.9497(4) 0.3782(3) 0.0428(14) Uani 1 1 d . .
H21A H 1.0001 0.8806 0.3661 0.064 Uiso 1 1 calc GR .
H21B H 1.0253 0.9723 0.4116 0.064 Uiso 1 1 calc GR .
H21C H 0.9908 0.9937 0.3412 0.064 Uiso 1 1 calc GR .
C22 C 0.8666(3) 1.0859(3) 0.4398(2) 0.0307(11) Uani 1 1 d . .
H22A H 0.8634 1.1335 0.4044 0.046 Uiso 1 1 calc GR .
H22B H 0.9090 1.1055 0.4699 0.046 Uiso 1 1 calc GR .
H22C H 0.8176 1.0862 0.4612 0.046 Uiso 1 1 calc GR .
C23 C 0.6600(3) 0.9667(4) 0.4666(3) 0.0519(16) Uani 1 1 d . .
H23A H 0.6576 0.8937 0.4724 0.078 Uiso 1 1 calc GR .
H23B H 0.6161 0.9982 0.4866 0.078 Uiso 1 1 calc GR .
H23C H 0.7087 0.9923 0.4864 0.078 Uiso 1 1 calc GR .
C24 C 0.5539(3) 0.9663(4) 0.3450(3) 0.0533(17) Uani 1 1 d . .
H24A H 0.5504 0.9793 0.2993 0.080 Uiso 1 1 calc GR .
H24B H 0.5161 1.0083 0.3658 0.080 Uiso 1 1 calc GR .
H24C H 0.5428 0.8954 0.3528 0.080 Uiso 1 1 calc GR .
C25 C 0.6720(3) 1.1365(3) 0.3652(3) 0.0369(13) Uani 1 1 d . .
H25A H 0.7264 1.1527 0.3760 0.055 Uiso 1 1 calc GR .
H25B H 0.6386 1.1754 0.3923 0.055 Uiso 1 1 calc GR .
H25C H 0.6595 1.1533 0.3207 0.055 Uiso 1 1 calc GR .
C26 C 0.7324(3) 0.6234(4) 0.1583(3) 0.0477(15) Uani 1 1 d . .
H26A H 0.6946 0.6754 0.1455 0.072 Uiso 1 1 calc GR .
H26B H 0.7097 0.5570 0.1500 0.072 Uiso 1 1 calc GR .
H26C H 0.7790 0.6312 0.1342 0.072 Uiso 1 1 calc GR .
C27 C 0.6836(4) 0.5711(4) 0.2948(3) 0.068(2) Uani 1 1 d . .
H27A H 0.6973 0.5789 0.3401 0.103 Uiso 1 1 calc GR .
H27B H 0.6818 0.4995 0.2840 0.103 Uiso 1 1 calc GR .
H27C H 0.6326 0.6012 0.2849 0.103 Uiso 1 1 calc GR .
C28 C 0.8567(3) 0.5705(4) 0.2652(3) 0.0560(17) Uani 1 1 d . .
H28A H 0.8976 0.6051 0.2432 0.084 Uiso 1 1 calc GR .
H28B H 0.8532 0.5006 0.2509 0.084 Uiso 1 1 calc GR .
H28C H 0.8689 0.5722 0.3110 0.084 Uiso 1 1 calc GR .
C29 C 0.9815(3) 0.9070(4) 0.1920(3) 0.0386(13) Uani 1 1 d . .
H29A H 0.9947 0.8691 0.2315 0.046 Uiso 1 1 calc R .
H29B H 0.9886 0.9796 0.2006 0.046 Uiso 1 1 calc R .
C30 C 1.0320(3) 0.8727(3) 0.1384(2) 0.0337(12) Uani 1 1 d . .
H30A H 1.0834 0.8494 0.1554 0.040 Uiso 1 1 calc R .
H30B H 1.0394 0.9279 0.1079 0.040 Uiso 1 1 calc R .
C31 C 0.9849(3) 0.7848(4) 0.1065(3) 0.0420(14) Uani 1 1 d . .
H31A H 0.9795 0.7942 0.0600 0.050 Uiso 1 1 calc R .
H31B H 1.0107 0.7196 0.1156 0.050 Uiso 1 1 calc R .
C32 C 0.9052(3) 0.7887(3) 0.1357(2) 0.0332(12) Uani 1 1 d . .
H32A H 0.8632 0.7835 0.1022 0.040 Uiso 1 1 calc R .
H32B H 0.8998 0.7325 0.1659 0.040 Uiso 1 1 calc R .

loop_
_atom_site_aniso_label
_atom_site_aniso_U_11
_atom_site_aniso_U_22
_atom_site_aniso_U_33
_atom_site_aniso_U_23
_atom_site_aniso_U_13
_atom_site_aniso_U_12
Ce1 0.02081(14) 0.01953(14) 0.01571(15) -0.00035(11) 0.00032(10) -0.00102(10)
I1 0.0407(2) 0.02583(18) 0.0269(2) -0.00134(14) -0.00502(15) -0.00830(13)
Si1 0.0368(8) 0.0286(7) 0.0279(9) 0.0047(6) 0.0022(7) 0.0080(6)
Si2 0.0323(8) 0.0353(8) 0.0199(8) 0.0060(6) 0.0043(6) 0.0078(6)
Si3 0.0237(8) 0.0534(9) 0.0500(11) -0.0233(8) 0.0002(7) -0.0085(6)
Si4 0.0397(8) 0.0269(7) 0.0201(8) 0.0022(6) -0.0089(6) -0.0002(6)
Si5 0.0346(8) 0.0304(7) 0.0264(8) -0.0063(6) 0.0099(6) -0.0044(6)
Si6 0.0563(10) 0.0206(7) 0.0334(9) -0.0036(6) 0.0073(8) -0.0046(6)
O1 0.0246(18) 0.0318(18) 0.028(2) -0.0038(15) 0.0023(15) 0.0037(13)
C1 0.019(2) 0.031(3) 0.015(3) 0.002(2) -0.0035(19) 0.0038(19)
C2 0.026(3) 0.027(3) 0.015(3) 0.002(2) -0.002(2) 0.0034(19)
C3 0.023(3) 0.029(3) 0.019(3) -0.002(2) -0.002(2) 0.0036(19)
C4 0.018(2) 0.033(3) 0.024(3) -0.008(2) -0.004(2) 0.0016(19)
C5 0.017(2) 0.036(3) 0.021(3) -0.002(2) 0.001(2) 0.0070(19)
C6 0.054(4) 0.045(3) 0.044(4) 0.006(3) -0.002(3) 0.017(3)
C7 0.053(4) 0.028(3) 0.040(4) 0.006(2) 0.004(3) 0.003(2)
C8 0.059(4) 0.025(3) 0.044(4) 0.001(3) 0.007(3) 0.016(2)
C9 0.049(3) 0.045(3) 0.027(3) 0.012(3) 0.007(3) 0.009(2)
C10 0.061(4) 0.051(3) 0.035(4) 0.007(3) 0.022(3) 0.015(3)
C11 0.038(3) 0.056(3) 0.038(4) 0.014(3) 0.008(3) -0.001(2)
C12 0.039(3) 0.076(4) 0.131(6) -0.045(4) -0.024(4) 0.002(3)
C13 0.042(3) 0.097(4) 0.062(4) -0.017(3) 0.004(3) -0.044(3)
C14 0.044(3) 0.056(3) 0.060(4) -0.028(3) -0.013(3) -0.006(3)
C15 0.030(3) 0.021(2) 0.015(3) 0.0008(19) 0.001(2) -0.0007(19)
C16 0.034(3) 0.020(2) 0.016(3) 0.002(2) 0.003(2) -0.0058(19)
C17 0.030(3) 0.025(3) 0.024(3) 0.000(2) 0.005(2) -0.009(2)
C18 0.036(3) 0.021(2) 0.020(3) 0.002(2) 0.005(2) -0.004(2)
C19 0.032(3) 0.022(3) 0.023(3) 0.004(2) -0.001(2) 0.0008(19)
C20 0.080(5) 0.047(3) 0.030(4) 0.012(3) -0.018(3) -0.003(3)
C21 0.036(3) 0.053(3) 0.038(4) -0.009(3) -0.015(3) -0.001(2)
C22 0.040(3) 0.033(3) 0.018(3) -0.003(2) -0.009(2) -0.006(2)
C23 0.071(4) 0.054(4) 0.033(4) 0.001(3) 0.023(3) -0.002(3)
C24 0.043(4) 0.055(4) 0.064(5) -0.019(3) 0.021(3) -0.008(3)
C25 0.036(3) 0.037(3) 0.038(4) -0.003(2) 0.002(2) 0.009(2)
C26 0.064(4) 0.032(3) 0.046(4) -0.010(3) -0.006(3) -0.001(3)
C27 0.101(5) 0.041(3) 0.065(5) -0.008(3) 0.030(4) -0.032(3)
C28 0.082(5) 0.033(3) 0.051(4) 0.001(3) -0.010(3) 0.013(3)
C29 0.031(3) 0.047(3) 0.037(4) -0.005(3) -0.005(2) 0.005(2)
C30 0.024(3) 0.042(3) 0.035(3) 0.010(3) 0.003(2) 0.005(2)
C31 0.037(3) 0.055(3) 0.034(3) -0.013(3) 0.002(3) 0.011(3)
C32 0.037(3) 0.025(3) 0.037(3) -0.002(2) 0.001(2) -0.001(2)

loop_
_atom_type_symbol
_atom_type_description
_atom_type_scat_dispersion_real
_atom_type_scat_dispersion_imag
_atom_type_scat_source
C C 0.0033 0.0016 'International Tables Vol C Tables 4.2.6.8 and 6.1.1.4'
H H 0.0000 0.0000 'International Tables Vol C Tables 4.2.6.8 and 6.1.1.4'
Ce Ce -0.2486 2.6331 'International Tables Vol C Tables 4.2.6.8 and 6.1.1.4'
I I -0.4742 1.8119 'International Tables Vol C Tables 4.2.6.8 and 6.1.1.4'
O O 0.0106 0.0060 'International Tables Vol C Tables 4.2.6.8 and 6.1.1.4'
Si Si 0.0817 0.0704 'International Tables Vol C Tables 4.2.6.8 and 6.1.1.4'

loop_
_exptl_crystal_face_index_h
_exptl_crystal_face_index_k
_exptl_crystal_face_index_l
_exptl_crystal_face_perp_dist
_exptl_oxdiff_crystal_face_indexfrac_h
_exptl_oxdiff_crystal_face_indexfrac_k
_exptl_oxdiff_crystal_face_indexfrac_l
_exptl_oxdiff_crystal_face_x
_exptl_oxdiff_crystal_face_y
_exptl_oxdiff_crystal_face_z
-20 1 -15 0.1342 -20.0000 1.0000 -14.9997 0.2106 0.9311 -0.3266
20 -1 15 0.1296 20.0000 -1.0000 14.9997 -0.2106 -0.9311 0.3266
2 -18 1 0.1782 2.0000 -18.0000 1.0000 -0.1079 -0.4385 -0.8731
1 18 1 0.2006 1.0000 18.0000 0.9999 0.0851 0.3044 0.9277
-15 12 -11 0.1717 -15.0000 12.0000 -10.9998 0.2145 0.9160 0.3238
12 14 10 0.1913 12.0000 14.0000 9.9998 -0.0743 -0.2833 0.9393
22 2 -12 0.0820 22.0000 2.0000 -12.0001 0.6889 -0.6589 0.2945
-22 0 13 0.1170 -22.0000 0.0000 13.0001 -0.7091 0.6874 -0.1860
-11 13 15 0.1870 -11.0000 13.0000 15.0000 -0.5492 0.5075 0.6279
15 15 0 0.1674 15.0000 15.0000 -0.0002 0.2887 -0.2695 0.9513
1 -17 -11 0.2079 1.0000 -17.0000 -10.9999 0.2644 -0.2531 -0.9287
-19 -11 5 0.1696 -19.0000 -10.9999 5.0002 -0.4782 0.4447 -0.7631
16 -10 -16 0.1818 16.0000 -10.0000 -16.0000 0.6656 -0.6259 -0.4193
5 3 -28 0.1213 5.0000 3.0000 -27.9999 0.9716 0.1702 -0.0007
-5 -3 28 0.1180 -5.0000 -3.0000 27.9999 -0.9716 -0.1702 0.0007
8 17 -3 0.1747 8.0000 17.0000 -3.0001 0.3006 0.0647 0.9375
8 14 -17 0.1614 8.0000 14.0000 -17.0000 0.7269 0.1555 0.6779
-2 -10 -24 0.2077 -2.0000 -10.0000 -23.9998 0.6758 0.1357 -0.7159
-9 -16 10 0.1764 -9.0000 -16.0000 10.0001 -0.5301 -0.0823 -0.8459
23 1 5 0.0971 23.0000 0.9999 4.9997 0.1582 -0.8977 0.3890
-23 1 -4 0.1121 -23.0000 1.0001 -3.9997 -0.1784 0.9262 -0.2804
23 1 -7 0.0804 23.0000 0.9999 -7.0002 0.5383 -0.7695 0.2959
15 11 -15 0.1339 15.0000 11.0000 -15.0001 0.7409 -0.1876 0.6335

loop_
_geom_angle_atom_site_label_1
_geom_angle_atom_site_label_2
_geom_angle_atom_site_label_3
_geom_angle
O1 Ce1 I1 89.01(7)
O1 Ce1 C1 111.90(11)
O1 Ce1 C2 84.73(11)
O1 Ce1 C3 86.31(11)
O1 Ce1 C4 112.83(11)
O1 Ce1 C5 131.15(12)
O1 Ce1 C15 97.96(11)
O1 Ce1 C16 124.41(12)
O1 Ce1 C17 114.93(11)
O1 Ce1 C18 85.38(11)
O1 Ce1 C19 76.45(12)
C1 Ce1 I1 82.78(9)
C1 Ce1 C2 29.60(11)
C1 Ce1 C4 48.87(12)
C1 Ce1 C15 147.13(12)
C1 Ce1 C18 143.22(13)
C1 Ce1 C19 170.20(12)
C2 Ce1 I1 93.69(9)
C2 Ce1 C4 49.05(12)
C3 Ce1 I1 123.10(9)
C3 Ce1 C1 47.93(12)
C3 Ce1 C2 29.41(12)
C3 Ce1 C4 28.87(12)
C3 Ce1 C15 152.39(12)
C3 Ce1 C18 104.63(13)
C3 Ce1 C19 130.43(12)
C4 Ce1 I1 131.13(9)
C5 Ce1 I1 103.85(9)
C5 Ce1 C1 29.03(11)
C5 Ce1 C2 48.11(12)
C5 Ce1 C3 47.05(12)
C5 Ce1 C4 29.32(11)
C5 Ce1 C15 129.71(12)
C5 Ce1 C18 115.83(13)
C5 Ce1 C19 141.29(13)
C15 Ce1 I1 84.37(8)
C15 Ce1 C2 176.64(12)
C15 Ce1 C4 130.87(12)
C15 Ce1 C19 28.88(11)
C16 Ce1 I1 98.27(9)
C16 Ce1 C1 123.69(12)
C16 Ce1 C2 148.43(13)
C16 Ce1 C3 129.97(12)
C16 Ce1 C4 102.97(13)
C16 Ce1 C5 100.48(13)
C16 Ce1 C15 29.90(12)
C16 Ce1 C18 49.53(12)
C16 Ce1 C19 48.12(12)
C17 Ce1 I1 127.64(10)
C17 Ce1 C1 122.96(13)
C17 Ce1 C2 132.17(13)
C17 Ce1 C3 105.16(13)
C17 Ce1 C4 83.39(14)
C17 Ce1 C5 94.05(13)
C17 Ce1 C15 48.36(13)
C17 Ce1 C16 29.53(12)
C17 Ce1 C18 29.55(12)
C17 Ce1 C19 47.27(13)
C18 Ce1 I1 131.44(10)
C18 Ce1 C2 133.47(13)
C18 Ce1 C4 94.85(13)
C18 Ce1 C15 49.07(12)
C18 Ce1 C19 29.15(12)
C19 Ce1 I1 102.95(9)
C19 Ce1 C2 154.46(12)
C19 Ce1 C4 123.96(13)
C6 Si1 C1 105.0(2)
C7 Si1 C1 117.2(2)
C7 Si1 C6 108.4(2)
C8 Si1 C1 110.4(2)
C8 Si1 C6 106.8(2)
C8 Si1 C7 108.5(2)
C2 Si2 C9 108.7(2)
C2 Si2 C10 108.4(2)
C10 Si2 C9 106.3(2)
C11 Si2 C2 113.9(2)
C11 Si2 C9 110.7(2)
C11 Si2 C10 108.5(2)
C4 Si3 C13 117.9(2)
C12 Si3 C4 106.3(2)
C12 Si3 C13 108.7(3)
C12 Si3 C14 109.3(3)
C14 Si3 C4 108.4(2)
C14 Si3 C13 106.1(3)
C20 Si4 C15 106.2(2)
C21 Si4 C15 109.8(2)
C21 Si4 C20 107.5(2)
C22 Si4 C15 116.5(2)
C22 Si4 C20 107.4(2)
C22 Si4 C21 109.1(2)
C23 Si5 C16 109.7(2)
C24 Si5 C16 108.3(2)
C24 Si5 C23 107.8(3)
C25 Si5 C16 112.6(2)
C25 Si5 C23 110.5(2)
C25 Si5 C24 107.8(2)
C18 Si6 C26 114.9(2)
C18 Si6 C27 106.1(2)
C18 Si6 C28 109.2(2)
C26 Si6 C27 109.8(3)
C26 Si6 C28 109.0(2)
C27 Si6 C28 107.5(3)
C29 O1 Ce1 124.6(3)
C32 O1 Ce1 126.3(2)
C32 O1 C29 104.9(3)
Si1 C1 Ce1 131.5(2)
C2 C1 Ce1 75.6(2)
C2 C1 Si1 130.6(3)
C5 C1 Ce1 74.2(3)
C5 C1 Si1 119.2(3)
C5 C1 C2 107.0(4)
Si2 C2 Ce1 126.2(2)
C1 C2 Ce1 74.8(2)
C1 C2 Si2 132.0(3)
C3 C2 Ce1 74.3(3)
C3 C2 Si2 121.3(3)
C3 C2 C1 105.3(4)
Ce1 C3 H3 114.5
C2 C3 Ce1 76.3(3)
C2 C3 H3 124.0
C4 C3 Ce1 76.9(3)
C4 C3 C2 112.0(4)
C4 C3 H3 124.0
Si3 C4 Ce1 139.0(2)
C3 C4 Ce1 74.3(3)
C3 C4 Si3 124.2(3)
C3 C4 C5 104.0(4)
C5 C4 Ce1 73.3(2)
C5 C4 Si3 125.3(3)
Ce1 C5 H5 113.5
C1 C5 Ce1 76.8(2)
C1 C5 C4 111.6(4)
C1 C5 H5 124.2
C4 C5 Ce1 77.3(2)
C4 C5 H5 124.2
Si1 C6 H6A 109.5
Si1 C6 H6B 109.5
Si1 C6 H6C 109.5
H6A C6 H6B 109.5
H6A C6 H6C 109.5
H6B C6 H6C 109.5
Si1 C7 H7A 109.5
Si1 C7 H7B 109.5
Si1 C7 H7C 109.5
H7A C7 H7B 109.5
H7A C7 H7C 109.5
H7B C7 H7C 109.5
Si1 C8 H8A 109.5
Si1 C8 H8B 109.5
Si1 C8 H8C 109.5
H8A C8 H8B 109.5
H8A C8 H8C 109.5
H8B C8 H8C 109.5
Si2 C9 H9A 109.5
Si2 C9 H9B 109.5
Si2 C9 H9C 109.5
H9A C9 H9B 109.5
H9A C9 H9C 109.5
H9B C9 H9C 109.5
Si2 C10 H10A 109.5
Si2 C10 H10B 109.5
Si2 C10 H10C 109.5
H10A C10 H10B 109.5
H10A C10 H10C 109.5
H10B C10 H10C 109.5
Si2 C11 H11A 109.5
Si2 C11 H11B 109.5
Si2 C11 H11C 109.5
H11A C11 H11B 109.5
H11A C11 H11C 109.5
H11B C11 H11C 109.5
Si3 C12 H12A 109.5
Si3 C12 H12B 109.5
Si3 C12 H12C 109.5
H12A C12 H12B 109.5
H12A C12 H12C 109.5
H12B C12 H12C 109.5
Si3 C13 H13A 109.5
Si3 C13 H13B 109.5
Si3 C13 H13C 109.5
H13A C13 H13B 109.5
H13A C13 H13C 109.5
H13B C13 H13C 109.5
Si3 C14 H14A 109.5
Si3 C14 H14B 109.5
Si3 C14 H14C 109.5
H14A C14 H14B 109.5
H14A C14 H14C 109.5
H14B C14 H14C 109.5
Si4 C15 Ce1 131.42(19)
C16 C15 Ce1 73.2(2)
C16 C15 Si4 132.0(3)
C19 C15 Ce1 75.7(3)
C19 C15 Si4 118.8(3)
C19 C15 C16 106.3(4)
Si5 C16 Ce1 123.01(19)
C15 C16 Ce1 76.9(2)
C15 C16 Si5 131.6(3)
C17 C16 Ce1 74.3(2)
C17 C16 Si5 121.1(3)
C17 C16 C15 106.3(4)
Ce1 C17 H17 113.7
C16 C17 Ce1 76.1(2)
C16 C17 H17 124.1
C16 C17 C18 111.7(4)
C18 C17 Ce1 77.8(2)
C18 C17 H17 124.1
Si6 C18 Ce1 132.8(2)
C17 C18 Ce1 72.6(2)
C17 C18 Si6 127.0(3)
C19 C18 Ce1 75.7(2)
C19 C18 Si6 125.5(3)
C19 C18 C17 103.8(4)
Ce1 C19 H19 117.0
C15 C19 Ce1 75.4(2)
C15 C19 C18 111.8(4)
C15 C19 H19 124.1
C18 C19 Ce1 75.1(3)
C18 C19 H19 124.1
Si4 C20 H20A 109.5
Si4 C20 H20B 109.5
Si4 C20 H20C 109.5
H20A C20 H20B 109.5
H20A C20 H20C 109.5
H20B C20 H20C 109.5
Si4 C21 H21A 109.5
Si4 C21 H21B 109.5
Si4 C21 H21C 109.5
H21A C21 H21B 109.5
H21A C21 H21C 109.5
H21B C21 H21C 109.5
Si4 C22 H22A 109.5
Si4 C22 H22B 109.5
Si4 C22 H22C 109.5
H22A C22 H22B 109.5
H22A C22 H22C 109.5
H22B C22 H22C 109.5
Si5 C23 H23A 109.5
Si5 C23 H23B 109.5
Si5 C23 H23C 109.5
H23A C23 H23B 109.5
H23A C23 H23C 109.5
H23B C23 H23C 109.5
Si5 C24 H24A 109.5
Si5 C24 H24B 109.5
Si5 C24 H24C 109.5
H24A C24 H24B 109.5
H24A C24 H24C 109.5
H24B C24 H24C 109.5
Si5 C25 H25A 109.5
Si5 C25 H25B 109.5
Si5 C25 H25C 109.5
H25A C25 H25B 109.5
H25A C25 H25C 109.5
H25B C25 H25C 109.5
Si6 C26 H26A 109.5
Si6 C26 H26B 109.5
Si6 C26 H26C 109.5
H26A C26 H26B 109.5
H26A C26 H26C 109.5
H26B C26 H26C 109.5
Si6 C27 H27A 109.5
Si6 C27 H27B 109.5
Si6 C27 H27C 109.5
H27A C27 H27B 109.5
H27A C27 H27C 109.5
H27B C27 H27C 109.5
Si6 C28 H28A 109.5
Si6 C28 H28B 109.5
Si6 C28 H28C 109.5
H28A C28 H28B 109.5
H28A C28 H28C 109.5
H28B C28 H28C 109.5
O1 C29 H29A 110.8
O1 C29 H29B 110.8
O1 C29 C30 105.0(4)
H29A C29 H29B 108.8
C30 C29 H29A 110.8
C30 C29 H29B 110.8
C29 C30 H30A 111.0
C29 C30 H30B 111.0
C29 C30 C31 103.8(4)
H30A C30 H30B 109.0
C31 C30 H30A 111.0
C31 C30 H30B 111.0
C30 C31 H31A 110.7
C30 C31 H31B 110.7
H31A C31 H31B 108.8
C32 C31 C30 105.0(4)
C32 C31 H31A 110.7
C32 C31 H31B 110.7
O1 C32 C31 106.8(3)
O1 C32 H32A 110.4
O1 C32 H32B 110.4
C31 C32 H32A 110.4
C31 C32 H32B 110.4
H32A C32 H32B 108.6

loop_
_geom_bond_atom_site_label_1
_geom_bond_atom_site_label_2
_geom_bond_distance
Ce1 I1 3.1000(4)
Ce1 O1 2.490(3)
Ce1 C1 2.818(4)
Ce1 C2 2.829(4)
Ce1 C3 2.803(5)
Ce1 C4 2.836(4)
Ce1 C5 2.785(4)
Ce1 C15 2.824(4)
Ce1 C16 2.776(4)
Ce1 C17 2.753(4)
Ce1 C18 2.820(4)
Ce1 C19 2.827(4)
Si1 C1 1.883(4)
Si1 C6 1.875(5)
Si1 C7 1.868(5)
Si1 C8 1.866(5)
Si2 C2 1.871(4)
Si2 C9 1.874(5)
Si2 C10 1.873(5)
Si2 C11 1.862(5)
Si3 C4 1.876(4)
Si3 C12 1.833(6)
Si3 C13 1.883(6)
Si3 C14 1.853(5)
Si4 C15 1.881(5)
Si4 C20 1.872(5)
Si4 C21 1.871(5)
Si4 C22 1.867(4)
Si5 C16 1.882(4)
Si5 C23 1.874(5)
Si5 C24 1.859(5)
Si5 C25 1.857(4)
Si6 C18 1.865(4)
Si6 C26 1.869(5)
Si6 C27 1.870(5)
Si6 C28 1.879(5)
O1 C29 1.450(5)
O1 C32 1.440(5)
C1 C2 1.443(6)
C1 C5 1.405(5)
C2 C3 1.430(6)
C3 H3 0.9300
C3 C4 1.406(6)
C4 C5 1.423(5)
C5 H5 0.9300
C6 H6A 0.9600
C6 H6B 0.9600
C6 H6C 0.9600
C7 H7A 0.9600
C7 H7B 0.9600
C7 H7C 0.9600
C8 H8A 0.9600
C8 H8B 0.9600
C8 H8C 0.9600
C9 H9A 0.9600
C9 H9B 0.9600
C9 H9C 0.9600
C10 H10A 0.9600
C10 H10B 0.9600
C10 H10C 0.9600
C11 H11A 0.9600
C11 H11B 0.9600
C11 H11C 0.9600
C12 H12A 0.9600
C12 H12B 0.9600
C12 H12C 0.9600
C13 H13A 0.9600
C13 H13B 0.9600
C13 H13C 0.9600
C14 H14A 0.9600
C14 H14B 0.9600
C14 H14C 0.9600
C15 C16 1.445(6)
C15 C19 1.409(6)
C16 C17 1.409(6)
C17 H17 0.9300
C17 C18 1.423(6)
C18 C19 1.421(6)
C19 H19 0.9300
C20 H20A 0.9600
C20 H20B 0.9600
C20 H20C 0.9600
C21 H21A 0.9600
C21 H21B 0.9600
C21 H21C 0.9600
C22 H22A 0.9600
C22 H22B 0.9600
C22 H22C 0.9600
C23 H23A 0.9600
C23 H23B 0.9600
C23 H23C 0.9600
C24 H24A 0.9600
C24 H24B 0.9600
C24 H24C 0.9600
C25 H25A 0.9600
C25 H25B 0.9600
C25 H25C 0.9600
C26 H26A 0.9600
C26 H26B 0.9600
C26 H26C 0.9600
C27 H27A 0.9600
C27 H27B 0.9600
C27 H27C 0.9600
C28 H28A 0.9600
C28 H28B 0.9600
C28 H28C 0.9600
C29 H29A 0.9700
C29 H29B 0.9700
C29 C30 1.504(6)
C30 H30A 0.9700
C30 H30B 0.9700
C30 C31 1.527(6)
C31 H31A 0.9700
C31 H31B 0.9700
C31 C32 1.507(6)
C32 H32A 0.9700
C32 H32B 0.9700

loop_
_geom_torsion_atom_site_label_1
_geom_torsion_atom_site_label_2
_geom_torsion_atom_site_label_3
_geom_torsion_atom_site_label_4
_geom_torsion
Ce1 O1 C29 C30 -162.5(3)
Ce1 O1 C32 C31 169.8(3)
Ce1 C1 C2 Si2 -125.3(4)
Ce1 C1 C2 C3 68.6(3)
Ce1 C1 C5 C4 -70.4(3)
Ce1 C2 C3 C4 69.4(4)
Ce1 C3 C4 Si3 -139.2(4)
Ce1 C3 C4 C5 67.8(3)
Ce1 C4 C5 C1 70.1(3)
Ce1 C15 C16 Si5 -122.7(4)
Ce1 C15 C16 C17 69.1(3)
Ce1 C15 C19 C18 -67.1(3)
Ce1 C16 C17 C18 70.6(3)
Ce1 C17 C18 Si6 -131.0(4)
Ce1 C17 C18 C19 69.9(3)
Ce1 C18 C19 C15 67.3(3)
Si1 C1 C2 Ce1 133.0(4)
Si1 C1 C2 Si2 7.6(7)
Si1 C1 C2 C3 -158.4(4)
Si1 C1 C5 Ce1 -129.1(3)
Si1 C1 C5 C4 160.4(3)
Si2 C2 C3 Ce1 123.2(3)
Si2 C2 C3 C4 -167.4(3)
Si3 C4 C5 Ce1 138.9(4)
Si3 C4 C5 C1 -151.0(4)
Si4 C15 C16 Ce1 131.2(4)
Si4 C15 C16 Si5 8.4(6)
Si4 C15 C16 C17 -159.8(3)
Si4 C15 C19 Ce1 -129.7(3)
Si4 C15 C19 C18 163.2(3)
Si5 C16 C17 Ce1 119.4(3)
Si5 C16 C17 C18 -170.0(3)
Si6 C18 C19 Ce1 132.9(3)
Si6 C18 C19 C15 -159.9(3)
O1 C29 C30 C31 -30.2(5)
C1 C2 C3 Ce1 -68.9(3)
C1 C2 C3 C4 0.5(5)
C2 C1 C5 Ce1 69.1(3)
C2 C1 C5 C4 -1.3(5)
C2 C3 C4 Ce1 -69.1(3)
C2 C3 C4 Si3 151.7(3)
C2 C3 C4 C5 -1.3(5)
C3 C4 C5 Ce1 -68.5(3)
C3 C4 C5 C1 1.6(5)
C5 C1 C2 Ce1 -68.1(3)
C5 C1 C2 Si2 166.6(4)
C5 C1 C2 C3 0.5(5)
C6 Si1 C1 Ce1 -166.8(3)
C6 Si1 C1 C2 84.4(5)
C6 Si1 C1 C5 -72.3(4)
C7 Si1 C1 Ce1 72.8(3)
C7 Si1 C1 C2 -36.0(5)
C7 Si1 C1 C5 167.2(4)
C8 Si1 C1 Ce1 -52.0(3)
C8 Si1 C1 C2 -160.8(4)
C8 Si1 C1 C5 42.4(4)
C9 Si2 C2 Ce1 -160.2(2)
C9 Si2 C2 C1 -57.5(5)
C9 Si2 C2 C3 106.8(4)
C10 Si2 C2 Ce1 84.6(3)
C10 Si2 C2 C1 -172.6(4)
C10 Si2 C2 C3 -8.4(4)
C11 Si2 C2 Ce1 -36.2(3)
C11 Si2 C2 C1 66.5(5)
C11 Si2 C2 C3 -129.2(4)
C12 Si3 C4 Ce1 135.6(4)
C12 Si3 C4 C3 -118.0(5)
C12 Si3 C4 C5 29.4(5)
C13 Si3 C4 Ce1 13.4(4)
C13 Si3 C4 C3 119.9(4)
C13 Si3 C4 C5 -92.8(5)
C14 Si3 C4 Ce1 -107.0(3)
C14 Si3 C4 C3 -0.6(5)
C14 Si3 C4 C5 146.7(4)
C15 C16 C17 Ce1 -70.9(3)
C15 C16 C17 C18 -0.3(5)
C16 C15 C19 Ce1 67.3(3)
C16 C15 C19 C18 0.3(5)
C16 C17 C18 Ce1 -69.5(3)
C16 C17 C18 Si6 159.5(3)
C16 C17 C18 C19 0.4(5)
C17 C18 C19 Ce1 -67.7(3)
C17 C18 C19 C15 -0.4(5)
C19 C15 C16 Ce1 -69.1(3)
C19 C15 C16 Si5 168.2(3)
C19 C15 C16 C17 0.0(5)
C20 Si4 C15 Ce1 -171.2(3)
C20 Si4 C15 C16 82.8(4)
C20 Si4 C15 C19 -74.9(4)
C21 Si4 C15 Ce1 -55.2(3)
C21 Si4 C15 C16 -161.2(4)
C21 Si4 C15 C19 41.0(4)
C22 Si4 C15 Ce1 69.4(3)
C22 Si4 C15 C16 -36.6(5)
C22 Si4 C15 C19 165.6(3)
C23 Si5 C16 Ce1 -161.3(2)
C23 Si5 C16 C15 -59.0(4)
C23 Si5 C16 C17 107.8(4)
C24 Si5 C16 Ce1 81.3(3)
C24 Si5 C16 C15 -176.4(4)
C24 Si5 C16 C17 -9.6(4)
C25 Si5 C16 Ce1 -37.8(3)
C25 Si5 C16 C15 64.6(5)
C25 Si5 C16 C17 -128.7(4)
C26 Si6 C18 Ce1 -18.4(4)
C26 Si6 C18 C17 82.5(5)
C26 Si6 C18 C19 -122.8(4)
C27 Si6 C18 Ce1 -140.0(3)
C27 Si6 C18 C17 -39.1(5)
C27 Si6 C18 C19 115.6(4)
C28 Si6 C18 Ce1 104.5(3)
C28 Si6 C18 C17 -154.7(4)
C28 Si6 C18 C19 0.1(5)
C29 O1 C32 C31 -32.5(5)
C29 C30 C31 C32 10.4(5)
C30 C31 C32 O1 13.1(5)
C32 O1 C29 C30 39.3(5)
